data_1561782
loop_
_publ_author_name
'Mokrai, R\'eka'
'Sz\>ucs, R\'ozsa'
'Duffy, Matthew P.'
'Dorcet, Vincent'
'Roisnel, Thierry'
'Benk\>o, Zolt\'an'
'Nyul\'aszi, L\'aszl\'o'
'Bouit, Pierre-Antoine'
'Hissler, Muriel'

_publ_section_title
;
 Topologically diverse polycyclic aromatic hydrocarbons from pericyclic
 reactions with polyaromatic phospholes
;
_journal_issue 18
_journal_name_full 'New Journal of Chemistry'
_journal_page_first 8118
_journal_page_last 8124
_journal_paper_doi 10.1039/D1NJ01194D
_journal_volume 45
_journal_year 2021
_chemical_compound_source 'synthesis as described'
_chemical_formula_moiety 'C41 H37 N O6'
_chemical_formula_sum 'C41 H37 N O6'
_chemical_formula_weight 639.71
_space_group_crystal_system triclinic
_space_group_IT_number 2
_space_group_name_Hall '-P 1'
_space_group_name_H-M_alt 'P -1'
_atom_sites_solution_hydrogens geom
_audit_update_record
;
2019-12-19 deposited with the CCDC.	2021-04-08 downloaded from the CCDC.
;
_cell_angle_alpha 94.943(3)
_cell_angle_beta 98.261(4)
_cell_angle_gamma 98.981(3)
_cell_formula_units_Z 4
_cell_length_a 9.4795(9)
_cell_length_b 13.3263(11)
_cell_length_c 26.101(3)
_cell_measurement_reflns_used 9961
_cell_measurement_temperature 150(2)
_cell_measurement_theta_max 27.49
_cell_measurement_theta_min 2.38
_cell_measurement_wavelength 0.71073
_cell_volume 3203.1(5)
_computing_cell_refinement 'APEX3 (Bruker, 2015); SAINT (Bruker, 2014)'
_computing_data_collection 'SAINT (Bruker, 2014)'
_computing_data_reduction 'SAINT (Bruker, 2014)'
_computing_molecular_graphics 'SXGRAPH (Farrugia, 1999), Mercury (CSD, 2014)'
_computing_publication_material 'CRYSCALC (T. Roisnel, local program, 2016)'
_computing_structure_refinement 'SHELXL-2016/6 (Sheldrick, 2016)'
_computing_structure_solution 'SHELXT (Sheldrick, 2015)'
_diffrn_ambient_temperature 150(2)
_diffrn_detector '(CMOS) PHOTON 100'
_diffrn_measured_fraction_theta_full 0.998
_diffrn_measured_fraction_theta_max 0.999
_diffrn_measurement_device_type 'D8 VENTURE Bruker AXS'
_diffrn_measurement_method 'rotation images'
_diffrn_radiation_monochromator 'multilayer monochromator'
_diffrn_radiation_probe x-ray
_diffrn_radiation_source 'Incoatec microfocus sealed tube'
_diffrn_radiation_type MoK\a
_diffrn_radiation_wavelength 0.71073
_diffrn_reflns_av_R_equivalents 0.0761
_diffrn_reflns_av_unetI/netI 0.0454
_diffrn_reflns_limit_h_max 12
_diffrn_reflns_limit_h_min -12
_diffrn_reflns_limit_k_max 17
_diffrn_reflns_limit_k_min -16
_diffrn_reflns_limit_l_max 33
_diffrn_reflns_limit_l_min -33
_diffrn_reflns_number 90824
_diffrn_reflns_theta_full 25.242
_diffrn_reflns_theta_max 27.484
_diffrn_reflns_theta_min 2.914
_exptl_absorpt_coefficient_mu 0.089
_exptl_absorpt_correction_T_max 0.987
_exptl_absorpt_correction_T_min 0.883
_exptl_absorpt_correction_type multi-scan
_exptl_absorpt_process_details
;
  [Sheldrick, G.M. (2014). SADABS Bruker AXS Inc., Madison, Wisconsin, USA]
;
_exptl_crystal_colour colourless
_exptl_crystal_density_diffrn 1.327
_exptl_crystal_description prism
_exptl_crystal_F_000 1352
_exptl_crystal_size_max 0.350
_exptl_crystal_size_mid 0.320
_exptl_crystal_size_min 0.150
_refine_diff_density_max 0.350
_refine_diff_density_min -0.272
_refine_diff_density_rms 0.053
_refine_ls_extinction_method none
_refine_ls_goodness_of_fit_ref 1.014
_refine_ls_hydrogen_treatment constr
_refine_ls_matrix_type full
_refine_ls_number_parameters 877
_refine_ls_number_reflns 14695
_refine_ls_number_restraints 0
_refine_ls_restrained_S_all 1.014
_refine_ls_R_factor_all 0.0721
_refine_ls_R_factor_gt 0.0456
_refine_ls_shift/su_max 0.001
_refine_ls_shift/su_mean 0.000
_refine_ls_structure_factor_coef Fsqd
_refine_ls_weighting_details 'w=1/[\s^2^(Fo^2^)+(0.0495P)^2^+1.4097P] where P=(Fo^2^+2Fc^2^)/3'
_refine_ls_weighting_scheme calc
_refine_ls_wR_factor_gt 0.1031
_refine_ls_wR_factor_ref 0.1159
_reflns_number_gt 10819
_reflns_number_total 14695
_reflns_threshold_expression >2sigma(I)
_cod_data_source_file d1nj01194d2.cif
_cod_data_source_block RM32
_cod_depositor_comments 'Adding full bibliography for 1561780--1561785.cif.'
_cod_database_code 1561782

loop_
_space_group_symop_operation_xyz
'x, y, z'
'-x, -y, -z'

loop_
_atom_site_label
_atom_site_type_symbol
_atom_site_fract_x
_atom_site_fract_y
_atom_site_fract_z
_atom_site_U_iso_or_equiv
_atom_site_adp_type
_atom_site_occupancy
_atom_site_site_symmetry_order
_atom_site_calc_flag
_atom_site_refinement_flags_posn
_atom_site_refinement_flags_adp
_atom_site_refinement_flags_occupancy
_atom_site_disorder_assembly
_atom_site_disorder_group
N1 N 0.22054(14) -0.01642(10) 0.58545(5) 0.0161(3) Uani 1 1 d . . . . .
O1 O 0.16948(12) 0.11975(8) 0.54128(4) 0.0219(2) Uani 1 1 d . . . . .
O2 O 0.32509(12) -0.11549(8) 0.64338(4) 0.0188(2) Uani 1 1 d . . . . .
O21 O 0.34717(12) 0.26551(9) 0.41695(4) 0.0217(2) Uani 1 1 d . . . . .
O22 O 0.31056(13) 0.52943(9) 0.54053(4) 0.0258(3) Uani 1 1 d . . . . .
O31 O 0.38369(12) -0.12474(8) 0.81653(4) 0.0220(2) Uani 1 1 d . . . . .
O32 O 0.83562(12) -0.13185(8) 0.75995(4) 0.0204(2) Uani 1 1 d . . . . .
C1 C 0.24937(16) 0.08374(11) 0.57232(6) 0.0157(3) Uani 1 1 d . . . . .
C2 C 0.38985(16) 0.13182(11) 0.60514(6) 0.0146(3) Uani 1 1 d . . . . .
C3 C 0.48043(16) 0.22209(11) 0.60197(6) 0.0148(3) Uani 1 1 d . . . . .
C4 C 0.60684(16) 0.24917(11) 0.64074(6) 0.0142(3) Uani 1 1 d . . . . .
C5 C 0.72894(16) 0.32789(11) 0.63482(6) 0.0158(3) Uani 1 1 d . . . . .
C6 C 0.75027(17) 0.35833(12) 0.58544(6) 0.0198(3) Uani 1 1 d . . . . .
H6 H 0.680058 0.331179 0.555751 0.024 Uiso 1 1 calc R U . . .
C7 C 0.87034(18) 0.42634(13) 0.57944(7) 0.0245(4) Uani 1 1 d . . . . .
H7 H 0.883117 0.444790 0.545847 0.029 Uiso 1 1 calc R U . . .
C8 C 0.97261(18) 0.46787(13) 0.62252(7) 0.0276(4) Uani 1 1 d . . . . .
H8 H 1.053465 0.516955 0.618656 0.033 Uiso 1 1 calc R U . . .
C9 C 0.95713(17) 0.43812(12) 0.67076(7) 0.0237(4) Uani 1 1 d . . . . .
H9 H 1.028842 0.465981 0.699904 0.028 Uiso 1 1 calc R U . . .
C10 C 0.83711(16) 0.36718(11) 0.67782(6) 0.0175(3) Uani 1 1 d . . . . .
C11 C 0.82331(16) 0.33195(12) 0.72884(6) 0.0175(3) Uani 1 1 d . . . . .
C12 C 0.91260(18) 0.38271(13) 0.77440(6) 0.0235(4) Uani 1 1 d . . . . .
H12 H 0.980771 0.441825 0.772065 0.028 Uiso 1 1 calc R U . . .
C13 C 0.90319(18) 0.34853(13) 0.82214(6) 0.0248(4) Uani 1 1 d . . . . .
H13 H 0.967266 0.382010 0.852223 0.030 Uiso 1 1 calc R U . . .
C14 C 0.79952(18) 0.26472(12) 0.82629(6) 0.0209(3) Uani 1 1 d . . . . .
H14 H 0.791269 0.241634 0.859337 0.025 Uiso 1 1 calc R U . . .
C15 C 0.70885(17) 0.21527(12) 0.78239(6) 0.0185(3) Uani 1 1 d . . . . .
H15 H 0.636442 0.159463 0.785859 0.022 Uiso 1 1 calc R U . . .
C16 C 0.72048(16) 0.24518(11) 0.73239(6) 0.0151(3) Uani 1 1 d . . . . .
C17 C 0.62018(16) 0.19450(11) 0.68553(6) 0.0138(3) Uani 1 1 d . . . . .
C18 C 0.53401(16) 0.09549(11) 0.68392(6) 0.0141(3) Uani 1 1 d . . . . .
C19 C 0.42341(16) 0.06567(11) 0.64212(6) 0.0144(3) Uani 1 1 d . . . . .
C20 C 0.32189(16) -0.03389(11) 0.62651(6) 0.0150(3) Uani 1 1 d . . . . .
C21 C 0.43682(16) 0.28570(11) 0.55991(6) 0.0157(3) Uani 1 1 d . . . . .
C22 C 0.41968(17) 0.24376(12) 0.50815(6) 0.0171(3) Uani 1 1 d . . . . .
H22 H 0.442638 0.178044 0.499763 0.021 Uiso 1 1 calc R U . . .
C23 C 0.36854(16) 0.29944(12) 0.46899(6) 0.0172(3) Uani 1 1 d . . . . .
C24 C 0.33291(17) 0.39453(12) 0.48102(6) 0.0191(3) Uani 1 1 d . . . . .
H24 H 0.296079 0.431397 0.454024 0.023 Uiso 1 1 calc R U . . .
C25 C 0.35118(17) 0.43590(11) 0.53272(6) 0.0180(3) Uani 1 1 d . . . . .
C26 C 0.40574(16) 0.38265(11) 0.57267(6) 0.0166(3) Uani 1 1 d . . . . .
H26 H 0.421407 0.411970 0.607936 0.020 Uiso 1 1 calc R U . . .
C27 C 0.4064(2) 0.17765(13) 0.40208(6) 0.0266(4) Uani 1 1 d . . . . .
H27A H 0.508423 0.187236 0.417931 0.040 Uiso 1 1 calc R U . . .
H27B H 0.398519 0.167872 0.364069 0.040 Uiso 1 1 calc R U . . .
H27C H 0.352975 0.117346 0.414009 0.040 Uiso 1 1 calc R U . . .
C28 C 0.34409(19) 0.58051(13) 0.59204(6) 0.0242(4) Uani 1 1 d . . . . .
H28A H 0.297644 0.537775 0.615708 0.036 Uiso 1 1 calc R U . . .
H28B H 0.308571 0.645764 0.592741 0.036 Uiso 1 1 calc R U . . .
H28C H 0.449141 0.593168 0.603141 0.036 Uiso 1 1 calc R U . . .
C31 C 0.56062(16) 0.02009(11) 0.72236(5) 0.0139(3) Uani 1 1 d . . . . .
C32 C 0.45548(16) -0.01065(11) 0.75315(6) 0.0153(3) Uani 1 1 d . . . . .
H32 H 0.369815 0.018445 0.751387 0.018 Uiso 1 1 calc R U . . .
C33 C 0.47928(16) -0.08450(11) 0.78625(6) 0.0153(3) Uani 1 1 d . . . . .
C34 C 0.60585(17) -0.12662(11) 0.78989(6) 0.0162(3) Uani 1 1 d . . . . .
H34 H 0.621330 -0.176354 0.813122 0.019 Uiso 1 1 calc R U . . .
C35 C 0.70841(16) -0.09508(11) 0.75930(6) 0.0145(3) Uani 1 1 d . . . . .
C36 C 0.68609(16) -0.02146(11) 0.72521(6) 0.0151(3) Uani 1 1 d . . . . .
H36 H 0.756649 -0.000178 0.704173 0.018 Uiso 1 1 calc R U . . .
C37 C 0.26323(18) -0.07548(13) 0.82241(7) 0.0239(4) Uani 1 1 d . . . . .
H37A H 0.297741 -0.003549 0.835874 0.036 Uiso 1 1 calc R U . . .
H37B H 0.207587 -0.109251 0.846863 0.036 Uiso 1 1 calc R U . . .
H37C H 0.201422 -0.079719 0.788534 0.036 Uiso 1 1 calc R U . . .
C38 C 0.86413(18) -0.20143(13) 0.79738(6) 0.0232(4) Uani 1 1 d . . . . .
H38A H 0.868499 -0.167391 0.832526 0.035 Uiso 1 1 calc R U . . .
H38B H 0.956780 -0.223407 0.794275 0.035 Uiso 1 1 calc R U . . .
H38C H 0.786647 -0.261167 0.790992 0.035 Uiso 1 1 calc R U . . .
C41 C -0.03224(19) -0.09487(14) 0.63260(7) 0.0285(4) Uani 1 1 d . . . . .
H41A H 0.053458 -0.061344 0.657247 0.043 Uiso 1 1 calc R U . . .
H41B H -0.095460 -0.140149 0.650589 0.043 Uiso 1 1 calc R U . . .
H41C H -0.084682 -0.042954 0.618475 0.043 Uiso 1 1 calc R U . . .
C42 C 0.01414(18) -0.15706(13) 0.58847(6) 0.0236(4) Uani 1 1 d . . . . .
H42A H -0.073352 -0.196840 0.566091 0.028 Uiso 1 1 calc R U . . .
H42B H 0.072029 -0.206369 0.603395 0.028 Uiso 1 1 calc R U . . .
C43 C 0.10282(17) -0.09318(12) 0.55462(6) 0.0177(3) Uani 1 1 d . . . . .
H43 H 0.035414 -0.054482 0.534624 0.021 Uiso 1 1 calc R U . . .
C44 C 0.16146(19) -0.15888(13) 0.51451(6) 0.0247(4) Uani 1 1 d . . . . .
H44A H 0.228809 -0.198367 0.533109 0.030 Uiso 1 1 calc R U . . .
H44B H 0.079942 -0.208390 0.494002 0.030 Uiso 1 1 calc R U . . .
C45 C 0.2401(2) -0.09783(15) 0.47721(7) 0.0362(5) Uani 1 1 d . . . . .
H45A H 0.176081 -0.055561 0.459958 0.054 Uiso 1 1 calc R U . . .
H45B H 0.267764 -0.144886 0.450953 0.054 Uiso 1 1 calc R U . . .
H45C H 0.327085 -0.053782 0.496720 0.054 Uiso 1 1 calc R U . . .
N51 N 0.22598(13) 0.47122(9) 0.08127(5) 0.0152(3) Uani 1 1 d . . . . .
O51 O 0.17887(12) 0.61545(8) 0.04346(4) 0.0206(2) Uani 1 1 d . . . . .
O52 O 0.33191(12) 0.36144(8) 0.13263(4) 0.0190(2) Uani 1 1 d . . . . .
O71 O 0.34718(13) 0.81012(9) -0.06825(4) 0.0231(3) Uani 1 1 d . . . . .
O72 O 0.33005(13) 1.02870(8) 0.08457(4) 0.0234(3) Uani 1 1 d . . . . .
O81 O 0.38307(12) 0.33564(8) 0.30763(4) 0.0200(2) Uani 1 1 d . . . . .
O82 O 0.83908(11) 0.33430(8) 0.25220(4) 0.0196(2) Uani 1 1 d . . . . .
C51 C 0.25754(16) 0.57409(11) 0.07215(6) 0.0153(3) Uani 1 1 d . . . . .
C52 C 0.39938(16) 0.61670(11) 0.10555(6) 0.0146(3) Uani 1 1 d . . . . .
C53 C 0.49058(16) 0.70878(11) 0.10675(6) 0.0144(3) Uani 1 1 d . . . . .
C54 C 0.61770(16) 0.72889(11) 0.14532(5) 0.0136(3) Uani 1 1 d . . . . .
C55 C 0.74301(16) 0.80674(11) 0.14174(6) 0.0147(3) Uani 1 1 d . . . . .
C56 C 0.76687(17) 0.84286(12) 0.09391(6) 0.0187(3) Uani 1 1 d . . . . .
H56 H 0.694588 0.822909 0.064020 0.022 Uiso 1 1 calc R U . . .
C57 C 0.89282(18) 0.90638(12) 0.08977(6) 0.0220(3) Uani 1 1 d . . . . .
H57 H 0.906616 0.929456 0.057119 0.026 Uiso 1 1 calc R U . . .
C58 C 1.00024(18) 0.93716(12) 0.13296(6) 0.0220(3) Uani 1 1 d . . . . .
H58 H 1.086804 0.981436 0.129989 0.026 Uiso 1 1 calc R U . . .
C59 C 0.97987(17) 0.90295(12) 0.17983(6) 0.0194(3) Uani 1 1 d . . . . .
H59 H 1.053062 0.924338 0.209334 0.023 Uiso 1 1 calc R U . . .
C60 C 0.85338(16) 0.83705(11) 0.18527(6) 0.0149(3) Uani 1 1 d . . . . .
C61 C 0.83470(16) 0.79729(11) 0.23476(6) 0.0154(3) Uani 1 1 d . . . . .
C62 C 0.92238(17) 0.84340(12) 0.28151(6) 0.0205(3) Uani 1 1 d . . . . .
H62 H 0.994116 0.901416 0.280787 0.025 Uiso 1 1 calc R U . . .
C63 C 0.90643(18) 0.80626(13) 0.32823(6) 0.0227(3) Uani 1 1 d . . . . .
H63 H 0.968260 0.837427 0.359280 0.027 Uiso 1 1 calc R U . . .
C64 C 0.79966(18) 0.72306(12) 0.32988(6) 0.0202(3) Uani 1 1 d . . . . .
H64 H 0.787501 0.697814 0.362193 0.024 Uiso 1 1 calc R U . . .
C65 C 0.71103(17) 0.67688(12) 0.28461(6) 0.0181(3) Uani 1 1 d . . . . .
H65 H 0.637009 0.620891 0.286337 0.022 Uiso 1 1 calc R U . . .
C66 C 0.72823(16) 0.71124(11) 0.23578(6) 0.0143(3) Uani 1 1 d . . . . .
C67 C 0.62846(16) 0.66709(11) 0.18740(6) 0.0136(3) Uani 1 1 d . . . . .
C68 C 0.54104(16) 0.56796(11) 0.18157(6) 0.0139(3) Uani 1 1 d . . . . .
C69 C 0.43213(16) 0.54422(11) 0.13904(6) 0.0144(3) Uani 1 1 d . . . . .
C70 C 0.32911(16) 0.44655(11) 0.11992(6) 0.0144(3) Uani 1 1 d . . . . .
C71 C 0.44608(16) 0.78407(11) 0.07100(6) 0.0152(3) Uani 1 1 d . . . . .
C72 C 0.42495(16) 0.75907(12) 0.01703(6) 0.0166(3) Uani 1 1 d . . . . .
H72 H 0.447101 0.696622 0.002553 0.020 Uiso 1 1 calc R U . . .
C73 C 0.37145(16) 0.82628(12) -0.01502(6) 0.0169(3) Uani 1 1 d . . . . .
C74 C 0.33702(17) 0.91816(12) 0.00585(6) 0.0185(3) Uani 1 1 d . . . . .
H74 H 0.298714 0.963458 -0.016421 0.022 Uiso 1 1 calc R U . . .
C75 C 0.35961(17) 0.94194(11) 0.05934(6) 0.0174(3) Uani 1 1 d . . . . .
C76 C 0.41633(16) 0.87576(11) 0.09220(6) 0.0166(3) Uani 1 1 d . . . . .
H76 H 0.434390 0.893544 0.128861 0.020 Uiso 1 1 calc R U . . .
C77 C 0.3945(2) 0.72329(13) -0.09187(6) 0.0256(4) Uani 1 1 d . . . . .
H77A H 0.497984 0.726553 -0.079562 0.038 Uiso 1 1 calc R U . . .
H77B H 0.377966 0.723052 -0.129815 0.038 Uiso 1 1 calc R U . . .
H77C H 0.340167 0.660664 -0.082427 0.038 Uiso 1 1 calc R U . . .
C78 C 0.2635(2) 1.09639(13) 0.05413(7) 0.0272(4) Uani 1 1 d . . . . .
H78A H 0.323669 1.118034 0.028192 0.041 Uiso 1 1 calc R U . . .
H78B H 0.252598 1.156425 0.076718 0.041 Uiso 1 1 calc R U . . .
H78C H 0.167980 1.061591 0.036370 0.041 Uiso 1 1 calc R U . . .
C81 C 0.56502(16) 0.48784(11) 0.21711(5) 0.0140(3) Uani 1 1 d . . . . .
C82 C 0.45825(16) 0.45389(11) 0.24656(6) 0.0148(3) Uani 1 1 d . . . . .
H82 H 0.372587 0.482939 0.245116 0.018 Uiso 1 1 calc R U . . .
C83 C 0.48015(16) 0.37688(11) 0.27793(6) 0.0147(3) Uani 1 1 d . . . . .
C84 C 0.60623(16) 0.33423(11) 0.28070(6) 0.0153(3) Uani 1 1 d . . . . .
H84 H 0.619932 0.281551 0.302274 0.018 Uiso 1 1 calc R U . . .
C85 C 0.71091(16) 0.36963(11) 0.25164(6) 0.0147(3) Uani 1 1 d . . . . .
C86 C 0.69032(16) 0.44661(11) 0.21950(6) 0.0148(3) Uani 1 1 d . . . . .
H86 H 0.762189 0.470355 0.199434 0.018 Uiso 1 1 calc R U . . .
C87 C 0.26898(18) 0.38975(13) 0.31627(6) 0.0231(4) Uani 1 1 d . . . . .
H87A H 0.309882 0.459722 0.331766 0.035 Uiso 1 1 calc R U . . .
H87B H 0.211447 0.355167 0.339979 0.035 Uiso 1 1 calc R U . . .
H87C H 0.207050 0.391623 0.283020 0.035 Uiso 1 1 calc R U . . .
C88 C 0.87002(18) 0.26642(13) 0.29024(7) 0.0237(4) Uani 1 1 d . . . . .
H88A H 0.870862 0.300557 0.325099 0.036 Uiso 1 1 calc R U . . .
H88B H 0.964853 0.247293 0.288022 0.036 Uiso 1 1 calc R U . . .
H88C H 0.795559 0.204887 0.283664 0.036 Uiso 1 1 calc R U . . .
C91 C -0.02456(19) 0.37915(13) 0.12709(7) 0.0270(4) Uani 1 1 d . . . . .
H91A H 0.061682 0.409408 0.152284 0.040 Uiso 1 1 calc R U . . .
H91B H -0.086066 0.328861 0.143110 0.040 Uiso 1 1 calc R U . . .
H91C H -0.078536 0.432975 0.116520 0.040 Uiso 1 1 calc R U . . .
C92 C 0.02078(18) 0.32675(12) 0.07954(6) 0.0220(3) Uani 1 1 d . . . . .
H92A H -0.067036 0.289612 0.056308 0.026 Uiso 1 1 calc R U . . .
H92B H 0.080333 0.275574 0.090993 0.026 Uiso 1 1 calc R U . . .
C93 C 0.10660(16) 0.39953(11) 0.04840(6) 0.0174(3) Uani 1 1 d . . . . .
H93 H 0.037976 0.441740 0.031922 0.021 Uiso 1 1 calc R U . . .
C94 C 0.16205(19) 0.34267(12) 0.00411(6) 0.0236(4) Uani 1 1 d . . . . .
H94A H 0.230787 0.300216 0.019224 0.028 Uiso 1 1 calc R U . . .
H94B H 0.079452 0.296045 -0.017600 0.028 Uiso 1 1 calc R U . . .
C95 C 0.2371(2) 0.41257(14) -0.03071(7) 0.0357(5) Uani 1 1 d . . . . .
H95A H 0.172317 0.458325 -0.043965 0.054 Uiso 1 1 calc R U . . .
H95B H 0.261249 0.371104 -0.060029 0.054 Uiso 1 1 calc R U . . .
H95C H 0.325867 0.453206 -0.010534 0.054 Uiso 1 1 calc R U . . .

loop_
_atom_site_aniso_label
_atom_site_aniso_U_11
_atom_site_aniso_U_22
_atom_site_aniso_U_33
_atom_site_aniso_U_23
_atom_site_aniso_U_13
_atom_site_aniso_U_12
N1 0.0140(6) 0.0165(6) 0.0155(6) 0.0032(5) -0.0027(5) -0.0005(5)
O1 0.0182(6) 0.0229(6) 0.0226(6) 0.0089(5) -0.0055(5) 0.0016(5)
O2 0.0194(6) 0.0159(5) 0.0201(6) 0.0058(4) -0.0003(4) 0.0012(4)
O21 0.0260(6) 0.0265(6) 0.0130(5) 0.0029(4) 0.0026(5) 0.0053(5)
O22 0.0350(7) 0.0211(6) 0.0222(6) 0.0028(5) -0.0006(5) 0.0115(5)
O31 0.0225(6) 0.0230(6) 0.0261(6) 0.0120(5) 0.0121(5) 0.0080(5)
O32 0.0160(6) 0.0248(6) 0.0227(6) 0.0087(5) 0.0029(4) 0.0078(5)
C1 0.0153(7) 0.0163(7) 0.0148(7) 0.0025(6) 0.0015(6) 0.0014(6)
C2 0.0138(7) 0.0158(7) 0.0134(7) 0.0019(6) -0.0002(6) 0.0026(6)
C3 0.0148(7) 0.0152(7) 0.0149(7) 0.0021(6) 0.0022(6) 0.0038(6)
C4 0.0135(7) 0.0128(7) 0.0156(7) 0.0008(6) 0.0017(6) 0.0011(6)
C5 0.0140(7) 0.0127(7) 0.0215(8) 0.0037(6) 0.0032(6) 0.0036(6)
C6 0.0162(8) 0.0205(8) 0.0233(8) 0.0068(6) 0.0032(6) 0.0029(6)
C7 0.0208(9) 0.0253(9) 0.0310(9) 0.0130(7) 0.0091(7) 0.0051(7)
C8 0.0160(8) 0.0253(9) 0.0418(11) 0.0119(8) 0.0065(7) -0.0021(7)
C9 0.0136(8) 0.0212(8) 0.0337(9) 0.0038(7) -0.0008(7) -0.0009(7)
C10 0.0126(7) 0.0146(7) 0.0254(8) 0.0028(6) 0.0019(6) 0.0032(6)
C11 0.0132(7) 0.0169(7) 0.0217(8) 0.0005(6) 0.0000(6) 0.0043(6)
C12 0.0189(8) 0.0206(8) 0.0264(9) -0.0031(7) -0.0013(7) -0.0030(7)
C13 0.0209(9) 0.0272(9) 0.0213(8) -0.0066(7) -0.0052(7) 0.0021(7)
C14 0.0238(9) 0.0224(8) 0.0158(7) -0.0019(6) -0.0005(6) 0.0071(7)
C15 0.0193(8) 0.0172(8) 0.0175(8) -0.0004(6) 0.0002(6) 0.0024(6)
C16 0.0117(7) 0.0148(7) 0.0182(7) -0.0001(6) -0.0005(6) 0.0035(6)
C17 0.0124(7) 0.0148(7) 0.0143(7) 0.0019(6) 0.0009(6) 0.0038(6)
C18 0.0137(7) 0.0167(7) 0.0128(7) 0.0031(6) 0.0026(6) 0.0038(6)
C19 0.0137(7) 0.0144(7) 0.0156(7) 0.0035(6) 0.0025(6) 0.0025(6)
C20 0.0129(7) 0.0182(7) 0.0142(7) 0.0032(6) 0.0023(6) 0.0023(6)
C21 0.0133(7) 0.0170(7) 0.0160(7) 0.0052(6) 0.0004(6) -0.0002(6)
C22 0.0174(8) 0.0162(7) 0.0177(7) 0.0043(6) 0.0033(6) 0.0011(6)
C23 0.0140(7) 0.0219(8) 0.0140(7) 0.0033(6) 0.0010(6) -0.0013(6)
C24 0.0195(8) 0.0202(8) 0.0180(8) 0.0083(6) -0.0003(6) 0.0038(7)
C25 0.0166(8) 0.0151(7) 0.0218(8) 0.0042(6) 0.0019(6) 0.0010(6)
C26 0.0165(8) 0.0182(8) 0.0142(7) 0.0032(6) 0.0010(6) 0.0002(6)
C27 0.0301(10) 0.0292(9) 0.0198(8) -0.0021(7) 0.0033(7) 0.0063(8)
C28 0.0258(9) 0.0208(8) 0.0253(9) 0.0002(7) 0.0028(7) 0.0045(7)
C31 0.0154(7) 0.0134(7) 0.0108(7) 0.0012(5) -0.0016(6) -0.0003(6)
C32 0.0136(7) 0.0170(7) 0.0146(7) 0.0014(6) -0.0002(6) 0.0031(6)
C33 0.0164(8) 0.0149(7) 0.0139(7) 0.0008(6) 0.0032(6) -0.0001(6)
C34 0.0191(8) 0.0154(7) 0.0139(7) 0.0040(6) 0.0002(6) 0.0031(6)
C35 0.0120(7) 0.0163(7) 0.0135(7) -0.0004(6) -0.0026(6) 0.0023(6)
C36 0.0134(7) 0.0169(7) 0.0128(7) 0.0013(6) -0.0003(6) -0.0019(6)
C37 0.0226(9) 0.0254(9) 0.0273(9) 0.0059(7) 0.0111(7) 0.0069(7)
C38 0.0212(8) 0.0261(9) 0.0247(8) 0.0091(7) 0.0019(7) 0.0096(7)
C41 0.0232(9) 0.0329(10) 0.0301(9) 0.0092(8) 0.0055(7) 0.0021(8)
C42 0.0189(8) 0.0228(8) 0.0252(9) 0.0059(7) -0.0028(7) -0.0040(7)
C43 0.0157(8) 0.0171(7) 0.0167(7) 0.0018(6) -0.0050(6) -0.0017(6)
C44 0.0276(9) 0.0212(8) 0.0224(8) -0.0012(7) -0.0032(7) 0.0039(7)
C45 0.0473(12) 0.0373(11) 0.0282(10) 0.0028(8) 0.0124(9) 0.0151(9)
N51 0.0147(6) 0.0136(6) 0.0155(6) 0.0018(5) -0.0022(5) 0.0006(5)
O51 0.0190(6) 0.0189(6) 0.0221(6) 0.0063(5) -0.0054(5) 0.0037(5)
O52 0.0196(6) 0.0151(5) 0.0214(6) 0.0047(4) -0.0008(4) 0.0025(4)
O71 0.0323(7) 0.0270(6) 0.0120(5) 0.0050(4) 0.0030(5) 0.0102(5)
O72 0.0336(7) 0.0187(6) 0.0203(6) 0.0045(5) 0.0035(5) 0.0116(5)
O81 0.0191(6) 0.0218(6) 0.0228(6) 0.0092(5) 0.0094(5) 0.0054(5)
O82 0.0162(6) 0.0238(6) 0.0223(6) 0.0110(5) 0.0045(4) 0.0087(5)
C51 0.0171(8) 0.0156(7) 0.0130(7) 0.0017(6) 0.0015(6) 0.0032(6)
C52 0.0150(7) 0.0160(7) 0.0127(7) 0.0013(6) 0.0004(6) 0.0039(6)
C53 0.0171(8) 0.0138(7) 0.0129(7) 0.0027(6) 0.0017(6) 0.0046(6)
C54 0.0143(7) 0.0135(7) 0.0132(7) 0.0009(5) 0.0022(6) 0.0034(6)
C55 0.0142(7) 0.0121(7) 0.0182(7) 0.0018(6) 0.0027(6) 0.0031(6)
C56 0.0200(8) 0.0192(8) 0.0164(7) 0.0038(6) 0.0021(6) 0.0018(6)
C57 0.0225(9) 0.0229(8) 0.0216(8) 0.0073(7) 0.0069(7) 0.0014(7)
C58 0.0159(8) 0.0213(8) 0.0284(9) 0.0060(7) 0.0054(7) -0.0018(6)
C59 0.0142(8) 0.0192(8) 0.0229(8) 0.0013(6) -0.0003(6) 0.0008(6)
C60 0.0134(7) 0.0143(7) 0.0168(7) 0.0003(6) 0.0017(6) 0.0032(6)
C61 0.0129(7) 0.0160(7) 0.0168(7) 0.0006(6) 0.0005(6) 0.0036(6)
C62 0.0175(8) 0.0214(8) 0.0197(8) -0.0004(6) 0.0003(6) -0.0016(6)
C63 0.0209(8) 0.0283(9) 0.0156(8) -0.0028(6) -0.0025(6) 0.0019(7)
C64 0.0235(8) 0.0237(8) 0.0139(7) 0.0028(6) 0.0019(6) 0.0056(7)
C65 0.0199(8) 0.0174(7) 0.0162(7) 0.0021(6) 0.0016(6) 0.0024(6)
C66 0.0147(7) 0.0150(7) 0.0133(7) 0.0016(6) -0.0002(6) 0.0052(6)
C67 0.0121(7) 0.0152(7) 0.0139(7) 0.0028(6) 0.0007(6) 0.0040(6)
C68 0.0132(7) 0.0147(7) 0.0142(7) 0.0034(6) 0.0021(6) 0.0024(6)
C69 0.0145(7) 0.0132(7) 0.0160(7) 0.0030(6) 0.0029(6) 0.0029(6)
C70 0.0134(7) 0.0163(7) 0.0139(7) 0.0024(6) 0.0024(6) 0.0035(6)
C71 0.0132(7) 0.0151(7) 0.0162(7) 0.0050(6) -0.0013(6) 0.0008(6)
C72 0.0171(8) 0.0164(7) 0.0163(7) 0.0029(6) 0.0019(6) 0.0029(6)
C73 0.0163(8) 0.0207(8) 0.0134(7) 0.0049(6) 0.0018(6) 0.0014(6)
C74 0.0203(8) 0.0193(8) 0.0179(8) 0.0094(6) 0.0020(6) 0.0062(6)
C75 0.0165(8) 0.0154(7) 0.0208(8) 0.0037(6) 0.0038(6) 0.0021(6)
C76 0.0172(8) 0.0174(7) 0.0139(7) 0.0022(6) 0.0004(6) 0.0007(6)
C77 0.0326(10) 0.0265(9) 0.0176(8) 0.0003(7) 0.0043(7) 0.0062(8)
C78 0.0376(10) 0.0226(9) 0.0276(9) 0.0103(7) 0.0096(8) 0.0156(8)
C81 0.0151(7) 0.0121(7) 0.0128(7) 0.0016(5) -0.0019(6) 0.0000(6)
C82 0.0135(7) 0.0153(7) 0.0151(7) 0.0024(6) -0.0002(6) 0.0028(6)
C83 0.0157(8) 0.0145(7) 0.0121(7) 0.0012(5) 0.0017(6) -0.0019(6)
C84 0.0182(8) 0.0139(7) 0.0134(7) 0.0043(6) 0.0001(6) 0.0017(6)
C85 0.0137(7) 0.0156(7) 0.0138(7) 0.0000(6) -0.0003(6) 0.0028(6)
C86 0.0135(7) 0.0162(7) 0.0131(7) 0.0023(6) 0.0011(6) -0.0011(6)
C87 0.0186(8) 0.0299(9) 0.0236(8) 0.0062(7) 0.0084(7) 0.0062(7)
C88 0.0221(9) 0.0268(9) 0.0260(9) 0.0123(7) 0.0031(7) 0.0113(7)
C91 0.0231(9) 0.0286(9) 0.0308(9) 0.0094(7) 0.0067(7) 0.0038(7)
C92 0.0182(8) 0.0184(8) 0.0272(9) 0.0046(7) -0.0006(7) -0.0011(6)
C93 0.0153(8) 0.0158(7) 0.0184(8) 0.0004(6) -0.0032(6) 0.0011(6)
C94 0.0276(9) 0.0197(8) 0.0216(8) -0.0011(6) -0.0001(7) 0.0038(7)
C95 0.0540(13) 0.0310(10) 0.0270(10) 0.0025(8) 0.0161(9) 0.0139(9)

loop_
_atom_type_symbol
_atom_type_description
_atom_type_scat_dispersion_real
_atom_type_scat_dispersion_imag
_atom_type_scat_source
C C 0.0033 0.0016 'International Tables Vol C Tables 4.2.6.8 and 6.1.1.4'
H H 0.0000 0.0000 'International Tables Vol C Tables 4.2.6.8 and 6.1.1.4'
O O 0.0106 0.0060 'International Tables Vol C Tables 4.2.6.8 and 6.1.1.4'
N N 0.0061 0.0033 'International Tables Vol C Tables 4.2.6.8 and 6.1.1.4'

loop_
_geom_angle_atom_site_label_1
_geom_angle_atom_site_label_2
_geom_angle_atom_site_label_3
_geom_angle
_geom_angle_site_symmetry_1
_geom_angle_site_symmetry_3
_geom_angle_publ_flag
C20 N1 C1 111.96(12) . . ?
C20 N1 C43 126.40(12) . . ?
C1 N1 C43 121.41(12) . . ?
C23 O21 C27 117.20(12) . . ?
C25 O22 C28 117.15(12) . . ?
C33 O31 C37 118.06(12) . . ?
C35 O32 C38 116.21(12) . . ?
O1 C1 N1 124.07(14) . . ?
O1 C1 C2 130.01(14) . . ?
N1 C1 C2 105.90(12) . . ?
C3 C2 C19 122.25(14) . . ?
C3 C2 C1 130.30(13) . . ?
C19 C2 C1 107.42(13) . . ?
C2 C3 C4 116.90(13) . . ?
C2 C3 C21 118.03(13) . . ?
C4 C3 C21 125.02(13) . . ?
C3 C4 C17 119.53(13) . . ?
C3 C4 C5 122.17(13) . . ?
C17 C4 C5 118.20(13) . . ?
C10 C5 C6 117.85(14) . . ?
C10 C5 C4 120.17(13) . . ?
C6 C5 C4 121.64(14) . . ?
C7 C6 C5 121.55(15) . . ?
C7 C6 H6 119.2 . . ?
C5 C6 H6 119.2 . . ?
C6 C7 C8 119.90(16) . . ?
C6 C7 H7 120.1 . . ?
C8 C7 H7 120.1 . . ?
C9 C8 C7 120.05(16) . . ?
C9 C8 H8 120.0 . . ?
C7 C8 H8 120.0 . . ?
C8 C9 C10 121.22(16) . . ?
C8 C9 H9 119.4 . . ?
C10 C9 H9 119.4 . . ?
C9 C10 C5 119.34(15) . . ?
C9 C10 C11 121.36(15) . . ?
C5 C10 C11 119.29(14) . . ?
C12 C11 C16 119.36(15) . . ?
C12 C11 C10 120.97(15) . . ?
C16 C11 C10 119.67(14) . . ?
C13 C12 C11 121.35(16) . . ?
C13 C12 H12 119.3 . . ?
C11 C12 H12 119.3 . . ?
C12 C13 C14 119.75(15) . . ?
C12 C13 H13 120.1 . . ?
C14 C13 H13 120.1 . . ?
C15 C14 C13 119.85(15) . . ?
C15 C14 H14 120.1 . . ?
C13 C14 H14 120.1 . . ?
C14 C15 C16 121.84(15) . . ?
C14 C15 H15 119.1 . . ?
C16 C15 H15 119.1 . . ?
C11 C16 C15 117.73(14) . . ?
C11 C16 C17 120.14(13) . . ?
C15 C16 C17 121.88(14) . . ?
C4 C17 C18 119.52(13) . . ?
C4 C17 C16 117.64(13) . . ?
C18 C17 C16 122.81(13) . . ?
C19 C18 C17 116.99(13) . . ?
C19 C18 C31 118.05(13) . . ?
C17 C18 C31 124.85(13) . . ?
C18 C19 C2 121.66(14) . . ?
C18 C19 C20 130.70(13) . . ?
C2 C19 C20 107.64(13) . . ?
O2 C20 N1 124.76(14) . . ?
O2 C20 C19 129.38(14) . . ?
N1 C20 C19 105.81(12) . . ?
C26 C21 C22 121.01(14) . . ?
C26 C21 C3 120.12(13) . . ?
C22 C21 C3 118.76(13) . . ?
C23 C22 C21 119.06(14) . . ?
C23 C22 H22 120.5 . . ?
C21 C22 H22 120.5 . . ?
O21 C23 C24 115.33(13) . . ?
O21 C23 C22 123.95(14) . . ?
C24 C23 C22 120.71(14) . . ?
C23 C24 C25 119.77(14) . . ?
C23 C24 H24 120.1 . . ?
C25 C24 H24 120.1 . . ?
O22 C25 C24 115.23(13) . . ?
O22 C25 C26 124.15(14) . . ?
C24 C25 C26 120.62(14) . . ?
C21 C26 C25 118.77(14) . . ?
C21 C26 H26 120.6 . . ?
C25 C26 H26 120.6 . . ?
O21 C27 H27A 109.5 . . ?
O21 C27 H27B 109.5 . . ?
H27A C27 H27B 109.5 . . ?
O21 C27 H27C 109.5 . . ?
H27A C27 H27C 109.5 . . ?
H27B C27 H27C 109.5 . . ?
O22 C28 H28A 109.5 . . ?
O22 C28 H28B 109.5 . . ?
H28A C28 H28B 109.5 . . ?
O22 C28 H28C 109.5 . . ?
H28A C28 H28C 109.5 . . ?
H28B C28 H28C 109.5 . . ?
C36 C31 C32 120.84(13) . . ?
C36 C31 C18 119.36(13) . . ?
C32 C31 C18 119.74(13) . . ?
C33 C32 C31 118.56(13) . . ?
C33 C32 H32 120.7 . . ?
C31 C32 H32 120.7 . . ?
O31 C33 C32 124.78(13) . . ?
O31 C33 C34 113.88(13) . . ?
C32 C33 C34 121.32(14) . . ?
C35 C34 C33 119.24(13) . . ?
C35 C34 H34 120.4 . . ?
C33 C34 H34 120.4 . . ?
O32 C35 C34 123.67(13) . . ?
O32 C35 C36 115.87(13) . . ?
C34 C35 C36 120.47(13) . . ?
C31 C36 C35 119.58(14) . . ?
C31 C36 H36 120.2 . . ?
C35 C36 H36 120.2 . . ?
O31 C37 H37A 109.5 . . ?
O31 C37 H37B 109.5 . . ?
H37A C37 H37B 109.5 . . ?
O31 C37 H37C 109.5 . . ?
H37A C37 H37C 109.5 . . ?
H37B C37 H37C 109.5 . . ?
O32 C38 H38A 109.5 . . ?
O32 C38 H38B 109.5 . . ?
H38A C38 H38B 109.5 . . ?
O32 C38 H38C 109.5 . . ?
H38A C38 H38C 109.5 . . ?
H38B C38 H38C 109.5 . . ?
C42 C41 H41A 109.5 . . ?
C42 C41 H41B 109.5 . . ?
H41A C41 H41B 109.5 . . ?
C42 C41 H41C 109.5 . . ?
H41A C41 H41C 109.5 . . ?
H41B C41 H41C 109.5 . . ?
C41 C42 C43 114.17(14) . . ?
C41 C42 H42A 108.7 . . ?
C43 C42 H42A 108.7 . . ?
C41 C42 H42B 108.7 . . ?
C43 C42 H42B 108.7 . . ?
H42A C42 H42B 107.6 . . ?
N1 C43 C42 112.92(12) . . ?
N1 C43 C44 110.69(13) . . ?
C42 C43 C44 112.57(13) . . ?
N1 C43 H43 106.7 . . ?
C42 C43 H43 106.7 . . ?
C44 C43 H43 106.7 . . ?
C45 C44 C43 113.90(14) . . ?
C45 C44 H44A 108.8 . . ?
C43 C44 H44A 108.8 . . ?
C45 C44 H44B 108.8 . . ?
C43 C44 H44B 108.8 . . ?
H44A C44 H44B 107.7 . . ?
C44 C45 H45A 109.5 . . ?
C44 C45 H45B 109.5 . . ?
H45A C45 H45B 109.5 . . ?
C44 C45 H45C 109.5 . . ?
H45A C45 H45C 109.5 . . ?
H45B C45 H45C 109.5 . . ?
C70 N51 C51 111.75(12) . . ?
C70 N51 C93 126.53(12) . . ?
C51 N51 C93 121.35(12) . . ?
C73 O71 C77 117.28(12) . . ?
C75 O72 C78 117.89(12) . . ?
C83 O81 C87 117.46(12) . . ?
C85 O82 C88 115.99(12) . . ?
O51 C51 N51 124.07(14) . . ?
O51 C51 C52 129.96(14) . . ?
N51 C51 C52 105.94(12) . . ?
C53 C52 C69 121.82(14) . . ?
C53 C52 C51 130.67(13) . . ?
C69 C52 C51 107.51(13) . . ?
C52 C53 C54 117.05(13) . . ?
C52 C53 C71 118.83(13) . . ?
C54 C53 C71 123.94(13) . . ?
C53 C54 C67 119.29(13) . . ?
C53 C54 C55 122.46(13) . . ?
C67 C54 C55 118.12(13) . . ?
C56 C55 C60 117.90(14) . . ?
C56 C55 C54 121.71(14) . . ?
C60 C55 C54 119.84(13) . . ?
C57 C56 C55 121.22(15) . . ?
C57 C56 H56 119.4 . . ?
C55 C56 H56 119.4 . . ?
C56 C57 C58 120.61(15) . . ?
C56 C57 H57 119.7 . . ?
C58 C57 H57 119.7 . . ?
C59 C58 C57 119.32(15) . . ?
C59 C58 H58 120.3 . . ?
C57 C58 H58 120.3 . . ?
C58 C59 C60 121.54(15) . . ?
C58 C59 H59 119.2 . . ?
C60 C59 H59 119.2 . . ?
C59 C60 C55 119.40(14) . . ?
C59 C60 C61 121.37(14) . . ?
C55 C60 C61 119.22(13) . . ?
C62 C61 C66 119.39(14) . . ?
C62 C61 C60 120.84(14) . . ?
C66 C61 C60 119.77(13) . . ?
C63 C62 C61 121.35(15) . . ?
C63 C62 H62 119.3 . . ?
C61 C62 H62 119.3 . . ?
C62 C63 C64 119.77(15) . . ?
C62 C63 H63 120.1 . . ?
C64 C63 H63 120.1 . . ?
C65 C64 C63 120.11(15) . . ?
C65 C64 H64 119.9 . . ?
C63 C64 H64 119.9 . . ?
C64 C65 C66 121.35(15) . . ?
C64 C65 H65 119.3 . . ?
C66 C65 H65 119.3 . . ?
C61 C66 C65 117.99(14) . . ?
C61 C66 C67 119.61(13) . . ?
C65 C66 C67 122.05(14) . . ?
C68 C67 C54 119.24(13) . . ?
C68 C67 C66 123.24(13) . . ?
C54 C67 C66 117.50(13) . . ?
C69 C68 C67 117.24(13) . . ?
C69 C68 C81 118.65(13) . . ?
C67 C68 C81 124.04(13) . . ?
C68 C69 C52 121.72(14) . . ?
C68 C69 C70 130.63(13) . . ?
C52 C69 C70 107.64(13) . . ?
O52 C70 N51 124.72(14) . . ?
O52 C70 C69 129.44(14) . . ?
N51 C70 C69 105.80(12) . . ?
C76 C71 C72 120.57(13) . . ?
C76 C71 C53 118.88(13) . . ?
C72 C71 C53 120.39(13) . . ?
C73 C72 C71 119.18(14) . . ?
C73 C72 H72 120.4 . . ?
C71 C72 H72 120.4 . . ?
O71 C73 C72 124.27(14) . . ?
O71 C73 C74 114.77(13) . . ?
C72 C73 C74 120.96(14) . . ?
C75 C74 C73 119.04(14) . . ?
C75 C74 H74 120.5 . . ?
C73 C74 H74 120.5 . . ?
O72 C75 C74 124.81(14) . . ?
O72 C75 C76 114.53(13) . . ?
C74 C75 C76 120.66(14) . . ?
C71 C76 C75 119.55(14) . . ?
C71 C76 H76 120.2 . . ?
C75 C76 H76 120.2 . . ?
O71 C77 H77A 109.5 . . ?
O71 C77 H77B 109.5 . . ?
H77A C77 H77B 109.5 . . ?
O71 C77 H77C 109.5 . . ?
H77A C77 H77C 109.5 . . ?
H77B C77 H77C 109.5 . . ?
O72 C78 H78A 109.5 . . ?
O72 C78 H78B 109.5 . . ?
H78A C78 H78B 109.5 . . ?
O72 C78 H78C 109.5 . . ?
H78A C78 H78C 109.5 . . ?
H78B C78 H78C 109.5 . . ?
C86 C81 C82 120.88(13) . . ?
C86 C81 C68 119.64(13) . . ?
C82 C81 C68 119.46(13) . . ?
C83 C82 C81 118.64(13) . . ?
C83 C82 H82 120.7 . . ?
C81 C82 H82 120.7 . . ?
O81 C83 C82 124.30(13) . . ?
O81 C83 C84 114.52(12) . . ?
C82 C83 C84 121.17(14) . . ?
C85 C84 C83 119.21(13) . . ?
C85 C84 H84 120.4 . . ?
C83 C84 H84 120.4 . . ?
O82 C85 C84 123.86(13) . . ?
O82 C85 C86 115.68(13) . . ?
C84 C85 C86 120.46(13) . . ?
C81 C86 C85 119.64(13) . . ?
C81 C86 H86 120.2 . . ?
C85 C86 H86 120.2 . . ?
O81 C87 H87A 109.5 . . ?
O81 C87 H87B 109.5 . . ?
H87A C87 H87B 109.5 . . ?
O81 C87 H87C 109.5 . . ?
H87A C87 H87C 109.5 . . ?
H87B C87 H87C 109.5 . . ?
O82 C88 H88A 109.5 . . ?
O82 C88 H88B 109.5 . . ?
H88A C88 H88B 109.5 . . ?
O82 C88 H88C 109.5 . . ?
H88A C88 H88C 109.5 . . ?
H88B C88 H88C 109.5 . . ?
C92 C91 H91A 109.5 . . ?
C92 C91 H91B 109.5 . . ?
H91A C91 H91B 109.5 . . ?
C92 C91 H91C 109.5 . . ?
H91A C91 H91C 109.5 . . ?
H91B C91 H91C 109.5 . . ?
C91 C92 C93 114.23(13) . . ?
C91 C92 H92A 108.7 . . ?
C93 C92 H92A 108.7 . . ?
C91 C92 H92B 108.7 . . ?
C93 C92 H92B 108.7 . . ?
H92A C92 H92B 107.6 . . ?
N51 C93 C94 110.57(13) . . ?
N51 C93 C92 113.08(12) . . ?
C94 C93 C92 112.34(13) . . ?
N51 C93 H93 106.8 . . ?
C94 C93 H93 106.8 . . ?
C92 C93 H93 106.8 . . ?
C95 C94 C93 113.98(14) . . ?
C95 C94 H94A 108.8 . . ?
C93 C94 H94A 108.8 . . ?
C95 C94 H94B 108.8 . . ?
C93 C94 H94B 108.8 . . ?
H94A C94 H94B 107.7 . . ?
C94 C95 H95A 109.5 . . ?
C94 C95 H95B 109.5 . . ?
H95A C95 H95B 109.5 . . ?
C94 C95 H95C 109.5 . . ?
H95A C95 H95C 109.5 . . ?
H95B C95 H95C 109.5 . . ?

loop_
_geom_bond_atom_site_label_1
_geom_bond_atom_site_label_2
_geom_bond_distance
_geom_bond_site_symmetry_2
_geom_bond_publ_flag
N1 C20 1.3940(19) . ?
N1 C1 1.4019(19) . ?
N1 C43 1.4775(19) . ?
O1 C1 1.2101(18) . ?
O2 C20 1.2109(18) . ?
O21 C23 1.3701(18) . ?
O21 C27 1.423(2) . ?
O22 C25 1.3682(18) . ?
O22 C28 1.422(2) . ?
O31 C33 1.3640(18) . ?
O31 C37 1.4232(18) . ?
O32 C35 1.3691(17) . ?
O32 C38 1.4303(18) . ?
C1 C2 1.493(2) . ?
C2 C3 1.381(2) . ?
C2 C19 1.398(2) . ?
C3 C4 1.429(2) . ?
C3 C21 1.495(2) . ?
C4 C17 1.431(2) . ?
C4 C5 1.471(2) . ?
C5 C10 1.409(2) . ?
C5 C6 1.416(2) . ?
C6 C7 1.377(2) . ?
C6 H6 0.9500 . ?
C7 C8 1.387(3) . ?
C7 H7 0.9500 . ?
C8 C9 1.373(2) . ?
C8 H8 0.9500 . ?
C9 C10 1.406(2) . ?
C9 H9 0.9500 . ?
C10 C11 1.466(2) . ?
C11 C12 1.408(2) . ?
C11 C16 1.410(2) . ?
C12 C13 1.373(2) . ?
C12 H12 0.9500 . ?
C13 C14 1.391(2) . ?
C13 H13 0.9500 . ?
C14 C15 1.377(2) . ?
C14 H14 0.9500 . ?
C15 C16 1.411(2) . ?
C15 H15 0.9500 . ?
C16 C17 1.476(2) . ?
C17 C18 1.433(2) . ?
C18 C19 1.384(2) . ?
C18 C31 1.5032(19) . ?
C19 C20 1.499(2) . ?
C21 C26 1.393(2) . ?
C21 C22 1.394(2) . ?
C22 C23 1.390(2) . ?
C22 H22 0.9500 . ?
C23 C24 1.383(2) . ?
C24 C25 1.389(2) . ?
C24 H24 0.9500 . ?
C25 C26 1.395(2) . ?
C26 H26 0.9500 . ?
C27 H27A 0.9800 . ?
C27 H27B 0.9800 . ?
C27 H27C 0.9800 . ?
C28 H28A 0.9800 . ?
C28 H28B 0.9800 . ?
C28 H28C 0.9800 . ?
C31 C36 1.383(2) . ?
C31 C32 1.402(2) . ?
C32 C33 1.388(2) . ?
C32 H32 0.9500 . ?
C33 C34 1.397(2) . ?
C34 C35 1.383(2) . ?
C34 H34 0.9500 . ?
C35 C36 1.400(2) . ?
C36 H36 0.9500 . ?
C37 H37A 0.9800 . ?
C37 H37B 0.9800 . ?
C37 H37C 0.9800 . ?
C38 H38A 0.9800 . ?
C38 H38B 0.9800 . ?
C38 H38C 0.9800 . ?
C41 C42 1.517(2) . ?
C41 H41A 0.9800 . ?
C41 H41B 0.9800 . ?
C41 H41C 0.9800 . ?
C42 C43 1.527(2) . ?
C42 H42A 0.9900 . ?
C42 H42B 0.9900 . ?
C43 C44 1.527(2) . ?
C43 H43 1.0000 . ?
C44 C45 1.524(3) . ?
C44 H44A 0.9900 . ?
C44 H44B 0.9900 . ?
C45 H45A 0.9800 . ?
C45 H45B 0.9800 . ?
C45 H45C 0.9800 . ?
N51 C70 1.3985(19) . ?
N51 C51 1.4050(19) . ?
N51 C93 1.4738(19) . ?
O51 C51 1.2081(18) . ?
O52 C70 1.2119(17) . ?
O71 C73 1.3678(18) . ?
O71 C77 1.4280(19) . ?
O72 C75 1.3682(18) . ?
O72 C78 1.4145(19) . ?
O81 C83 1.3676(18) . ?
O81 C87 1.4234(18) . ?
O82 C85 1.3685(17) . ?
O82 C88 1.4296(18) . ?
C51 C52 1.493(2) . ?
C52 C53 1.381(2) . ?
C52 C69 1.398(2) . ?
C53 C54 1.429(2) . ?
C53 C71 1.4953(19) . ?
C54 C67 1.4299(19) . ?
C54 C55 1.470(2) . ?
C55 C56 1.412(2) . ?
C55 C60 1.413(2) . ?
C56 C57 1.375(2) . ?
C56 H56 0.9500 . ?
C57 C58 1.391(2) . ?
C57 H57 0.9500 . ?
C58 C59 1.371(2) . ?
C58 H58 0.9500 . ?
C59 C60 1.404(2) . ?
C59 H59 0.9500 . ?
C60 C61 1.461(2) . ?
C61 C62 1.406(2) . ?
C61 C66 1.409(2) . ?
C62 C63 1.374(2) . ?
C62 H62 0.9500 . ?
C63 C64 1.388(2) . ?
C63 H63 0.9500 . ?
C64 C65 1.382(2) . ?
C64 H64 0.9500 . ?
C65 C66 1.413(2) . ?
C65 H65 0.9500 . ?
C66 C67 1.480(2) . ?
C67 C68 1.429(2) . ?
C68 C69 1.381(2) . ?
C68 C81 1.4960(19) . ?
C69 C70 1.499(2) . ?
C71 C76 1.384(2) . ?
C71 C72 1.398(2) . ?
C72 C73 1.381(2) . ?
C72 H72 0.9500 . ?
C73 C74 1.401(2) . ?
C74 C75 1.383(2) . ?
C74 H74 0.9500 . ?
C75 C76 1.396(2) . ?
C76 H76 0.9500 . ?
C77 H77A 0.9800 . ?
C77 H77B 0.9800 . ?
C77 H77C 0.9800 . ?
C78 H78A 0.9800 . ?
C78 H78B 0.9800 . ?
C78 H78C 0.9800 . ?
C81 C86 1.380(2) . ?
C81 C82 1.400(2) . ?
C82 C83 1.389(2) . ?
C82 H82 0.9500 . ?
C83 C84 1.397(2) . ?
C84 C85 1.384(2) . ?
C84 H84 0.9500 . ?
C85 C86 1.399(2) . ?
C86 H86 0.9500 . ?
C87 H87A 0.9800 . ?
C87 H87B 0.9800 . ?
C87 H87C 0.9800 . ?
C88 H88A 0.9800 . ?
C88 H88B 0.9800 . ?
C88 H88C 0.9800 . ?
C91 C92 1.520(2) . ?
C91 H91A 0.9800 . ?
C91 H91B 0.9800 . ?
C91 H91C 0.9800 . ?
C92 C93 1.531(2) . ?
C92 H92A 0.9900 . ?
C92 H92B 0.9900 . ?
C93 C94 1.528(2) . ?
C93 H93 1.0000 . ?
C94 C95 1.525(2) . ?
C94 H94A 0.9900 . ?
C94 H94B 0.9900 . ?
C95 H95A 0.9800 . ?
C95 H95B 0.9800 . ?
C95 H95C 0.9800 . ?

loop_
_geom_torsion_atom_site_label_1
_geom_torsion_atom_site_label_2
_geom_torsion_atom_site_label_3
_geom_torsion_atom_site_label_4
_geom_torsion
_geom_torsion_site_symmetry_1
_geom_torsion_site_symmetry_2
_geom_torsion_site_symmetry_3
_geom_torsion_site_symmetry_4
_geom_torsion_publ_flag
C20 N1 C1 O1 -172.91(14) . . . . ?
C43 N1 C1 O1 12.3(2) . . . . ?
C20 N1 C1 C2 5.30(16) . . . . ?
C43 N1 C1 C2 -169.53(12) . . . . ?
O1 C1 C2 C3 -14.4(3) . . . . ?
N1 C1 C2 C3 167.50(15) . . . . ?
O1 C1 C2 C19 167.55(16) . . . . ?
N1 C1 C2 C19 -10.50(16) . . . . ?
C19 C2 C3 C4 -4.2(2) . . . . ?
C1 C2 C3 C4 178.03(14) . . . . ?
C19 C2 C3 C21 178.01(13) . . . . ?
C1 C2 C3 C21 0.3(2) . . . . ?
C2 C3 C4 C17 -11.8(2) . . . . ?
C21 C3 C4 C17 165.82(14) . . . . ?
C2 C3 C4 C5 164.51(13) . . . . ?
C21 C3 C4 C5 -17.9(2) . . . . ?
C3 C4 C5 C10 166.88(14) . . . . ?
C17 C4 C5 C10 -16.8(2) . . . . ?
C3 C4 C5 C6 -20.1(2) . . . . ?
C17 C4 C5 C6 156.28(14) . . . . ?
C10 C5 C6 C7 -1.8(2) . . . . ?
C4 C5 C6 C7 -175.07(14) . . . . ?
C5 C6 C7 C8 -1.0(2) . . . . ?
C6 C7 C8 C9 2.6(3) . . . . ?
C7 C8 C9 C10 -1.3(3) . . . . ?
C8 C9 C10 C5 -1.6(2) . . . . ?
C8 C9 C10 C11 177.37(15) . . . . ?
C6 C5 C10 C9 3.1(2) . . . . ?
C4 C5 C10 C9 176.44(14) . . . . ?
C6 C5 C10 C11 -175.90(13) . . . . ?
C4 C5 C10 C11 -2.6(2) . . . . ?
C9 C10 C11 C12 13.3(2) . . . . ?
C5 C10 C11 C12 -167.68(14) . . . . ?
C9 C10 C11 C16 -165.83(14) . . . . ?
C5 C10 C11 C16 13.2(2) . . . . ?
C16 C11 C12 C13 1.0(2) . . . . ?
C10 C11 C12 C13 -178.14(15) . . . . ?
C11 C12 C13 C14 -2.8(2) . . . . ?
C12 C13 C14 C15 1.3(2) . . . . ?
C13 C14 C15 C16 2.0(2) . . . . ?
C12 C11 C16 C15 2.1(2) . . . . ?
C10 C11 C16 C15 -178.70(13) . . . . ?
C12 C11 C16 C17 176.46(13) . . . . ?
C10 C11 C16 C17 -4.4(2) . . . . ?
C14 C15 C16 C11 -3.6(2) . . . . ?
C14 C15 C16 C17 -177.88(14) . . . . ?
C3 C4 C17 C18 19.7(2) . . . . ?
C5 C4 C17 C18 -156.69(13) . . . . ?
C3 C4 C17 C16 -158.40(13) . . . . ?
C5 C4 C17 C16 25.17(19) . . . . ?
C11 C16 C17 C4 -14.9(2) . . . . ?
C15 C16 C17 C4 159.20(14) . . . . ?
C11 C16 C17 C18 167.02(13) . . . . ?
C15 C16 C17 C18 -18.9(2) . . . . ?
C4 C17 C18 C19 -11.2(2) . . . . ?
C16 C17 C18 C19 166.83(13) . . . . ?
C4 C17 C18 C31 164.99(13) . . . . ?
C16 C17 C18 C31 -17.0(2) . . . . ?
C17 C18 C19 C2 -4.7(2) . . . . ?
C31 C18 C19 C2 178.81(13) . . . . ?
C17 C18 C19 C20 174.84(14) . . . . ?
C31 C18 C19 C20 -1.6(2) . . . . ?
C3 C2 C19 C18 12.9(2) . . . . ?
C1 C2 C19 C18 -168.88(13) . . . . ?
C3 C2 C19 C20 -166.73(13) . . . . ?
C1 C2 C19 C20 11.47(16) . . . . ?
C1 N1 C20 O2 -176.14(14) . . . . ?
C43 N1 C20 O2 -1.6(2) . . . . ?
C1 N1 C20 C19 1.56(16) . . . . ?
C43 N1 C20 C19 176.08(13) . . . . ?
C18 C19 C20 O2 -10.4(3) . . . . ?
C2 C19 C20 O2 169.24(15) . . . . ?
C18 C19 C20 N1 172.07(15) . . . . ?
C2 C19 C20 N1 -8.32(16) . . . . ?
C2 C3 C21 C26 115.51(16) . . . . ?
C4 C3 C21 C26 -62.1(2) . . . . ?
C2 C3 C21 C22 -60.69(19) . . . . ?
C4 C3 C21 C22 121.74(17) . . . . ?
C26 C21 C22 C23 -1.0(2) . . . . ?
C3 C21 C22 C23 175.13(14) . . . . ?
C27 O21 C23 C24 168.80(14) . . . . ?
C27 O21 C23 C22 -12.3(2) . . . . ?
C21 C22 C23 O21 -179.77(14) . . . . ?
C21 C22 C23 C24 -1.0(2) . . . . ?
O21 C23 C24 C25 -179.76(14) . . . . ?
C22 C23 C24 C25 1.3(2) . . . . ?
C28 O22 C25 C24 -172.28(14) . . . . ?
C28 O22 C25 C26 8.5(2) . . . . ?
C23 C24 C25 O22 -178.96(14) . . . . ?
C23 C24 C25 C26 0.3(2) . . . . ?
C22 C21 C26 C25 2.6(2) . . . . ?
C3 C21 C26 C25 -173.52(14) . . . . ?
O22 C25 C26 C21 176.95(14) . . . . ?
C24 C25 C26 C21 -2.2(2) . . . . ?
C19 C18 C31 C36 111.33(16) . . . . ?
C17 C18 C31 C36 -64.8(2) . . . . ?
C19 C18 C31 C32 -65.85(19) . . . . ?
C17 C18 C31 C32 117.98(16) . . . . ?
C36 C31 C32 C33 -0.6(2) . . . . ?
C18 C31 C32 C33 176.52(13) . . . . ?
C37 O31 C33 C32 -12.3(2) . . . . ?
C37 O31 C33 C34 169.57(14) . . . . ?
C31 C32 C33 O31 -176.90(14) . . . . ?
C31 C32 C33 C34 1.1(2) . . . . ?
O31 C33 C34 C35 177.26(13) . . . . ?
C32 C33 C34 C35 -1.0(2) . . . . ?
C38 O32 C35 C34 -4.3(2) . . . . ?
C38 O32 C35 C36 175.56(13) . . . . ?
C33 C34 C35 O32 -179.87(14) . . . . ?
C33 C34 C35 C36 0.3(2) . . . . ?
C32 C31 C36 C35 0.0(2) . . . . ?
C18 C31 C36 C35 -177.19(13) . . . . ?
O32 C35 C36 C31 -179.65(13) . . . . ?
C34 C35 C36 C31 0.2(2) . . . . ?
C20 N1 C43 C42 49.2(2) . . . . ?
C1 N1 C43 C42 -136.74(14) . . . . ?
C20 N1 C43 C44 -78.03(18) . . . . ?
C1 N1 C43 C44 96.01(16) . . . . ?
C41 C42 C43 N1 47.41(19) . . . . ?
C41 C42 C43 C44 173.66(14) . . . . ?
N1 C43 C44 C45 -57.25(18) . . . . ?
C42 C43 C44 C45 175.31(15) . . . . ?
C70 N51 C51 O51 -174.18(14) . . . . ?
C93 N51 C51 O51 12.3(2) . . . . ?
C70 N51 C51 C52 4.18(16) . . . . ?
C93 N51 C51 C52 -169.30(12) . . . . ?
O51 C51 C52 C53 -12.0(3) . . . . ?
N51 C51 C52 C53 169.82(15) . . . . ?
O51 C51 C52 C69 168.07(16) . . . . ?
N51 C51 C52 C69 -10.16(16) . . . . ?
C69 C52 C53 C54 -2.5(2) . . . . ?
C51 C52 C53 C54 177.49(14) . . . . ?
C69 C52 C53 C71 -177.96(13) . . . . ?
C51 C52 C53 C71 2.1(2) . . . . ?
C52 C53 C54 C67 -14.3(2) . . . . ?
C71 C53 C54 C67 160.83(14) . . . . ?
C52 C53 C54 C55 161.55(13) . . . . ?
C71 C53 C54 C55 -23.3(2) . . . . ?
C53 C54 C55 C56 -20.7(2) . . . . ?
C67 C54 C55 C56 155.19(14) . . . . ?
C53 C54 C55 C60 167.91(13) . . . . ?
C67 C54 C55 C60 -16.2(2) . . . . ?
C60 C55 C56 C57 -0.6(2) . . . . ?
C54 C55 C56 C57 -172.15(14) . . . . ?
C55 C56 C57 C58 -0.3(2) . . . . ?
C56 C57 C58 C59 0.4(2) . . . . ?
C57 C58 C59 C60 0.4(2) . . . . ?
C58 C59 C60 C55 -1.3(2) . . . . ?
C58 C59 C60 C61 177.37(14) . . . . ?
C56 C55 C60 C59 1.4(2) . . . . ?
C54 C55 C60 C59 173.08(13) . . . . ?
C56 C55 C60 C61 -177.28(13) . . . . ?
C54 C55 C60 C61 -5.6(2) . . . . ?
C59 C60 C61 C62 17.1(2) . . . . ?
C55 C60 C61 C62 -164.21(14) . . . . ?
C59 C60 C61 C66 -162.44(14) . . . . ?
C55 C60 C61 C66 16.2(2) . . . . ?
C66 C61 C62 C63 0.0(2) . . . . ?
C60 C61 C62 C63 -179.56(14) . . . . ?
C61 C62 C63 C64 -1.5(2) . . . . ?
C62 C63 C64 C65 0.9(2) . . . . ?
C63 C64 C65 C66 1.3(2) . . . . ?
C62 C61 C66 C65 2.1(2) . . . . ?
C60 C61 C66 C65 -178.33(13) . . . . ?
C62 C61 C66 C67 175.46(13) . . . . ?
C60 C61 C66 C67 -5.0(2) . . . . ?
C64 C65 C66 C61 -2.8(2) . . . . ?
C64 C65 C66 C67 -175.98(14) . . . . ?
C53 C54 C67 C68 21.5(2) . . . . ?
C55 C54 C67 C68 -154.60(13) . . . . ?
C53 C54 C67 C66 -156.93(13) . . . . ?
C55 C54 C67 C66 27.00(19) . . . . ?
C61 C66 C67 C68 164.97(14) . . . . ?
C65 C66 C67 C68 -22.0(2) . . . . ?
C61 C66 C67 C54 -16.7(2) . . . . ?
C65 C66 C67 C54 156.38(14) . . . . ?
C54 C67 C68 C69 -11.2(2) . . . . ?
C66 C67 C68 C69 167.12(13) . . . . ?
C54 C67 C68 C81 165.88(13) . . . . ?
C66 C67 C68 C81 -15.8(2) . . . . ?
C67 C68 C69 C52 -5.7(2) . . . . ?
C81 C68 C69 C52 177.05(13) . . . . ?
C67 C68 C69 C70 175.61(14) . . . . ?
C81 C68 C69 C70 -1.6(2) . . . . ?
C53 C52 C69 C68 13.0(2) . . . . ?
C51 C52 C69 C68 -166.99(13) . . . . ?
C53 C52 C69 C70 -168.03(13) . . . . ?
C51 C52 C69 C70 11.95(16) . . . . ?
C51 N51 C70 O52 -174.97(14) . . . . ?
C93 N51 C70 O52 -1.9(2) . . . . ?
C51 N51 C70 C69 2.95(16) . . . . ?
C93 N51 C70 C69 176.01(13) . . . . ?
C68 C69 C70 O52 -12.8(3) . . . . ?
C52 C69 C70 O52 168.35(15) . . . . ?
C68 C69 C70 N51 169.37(15) . . . . ?
C52 C69 C70 N51 -9.44(16) . . . . ?
C52 C53 C71 C76 113.62(16) . . . . ?
C54 C53 C71 C76 -61.5(2) . . . . ?
C52 C53 C71 C72 -61.9(2) . . . . ?
C54 C53 C71 C72 123.06(16) . . . . ?
C76 C71 C72 C73 -1.1(2) . . . . ?
C53 C71 C72 C73 174.26(14) . . . . ?
C77 O71 C73 C72 -6.8(2) . . . . ?
C77 O71 C73 C74 173.48(14) . . . . ?
C71 C72 C73 O71 179.66(14) . . . . ?
C71 C72 C73 C74 -0.6(2) . . . . ?
O71 C73 C74 C75 -179.18(14) . . . . ?
C72 C73 C74 C75 1.1(2) . . . . ?
C78 O72 C75 C74 4.0(2) . . . . ?
C78 O72 C75 C76 -175.93(14) . . . . ?
C73 C74 C75 O72 -179.72(14) . . . . ?
C73 C74 C75 C76 0.2(2) . . . . ?
C72 C71 C76 C75 2.4(2) . . . . ?
C53 C71 C76 C75 -173.04(14) . . . . ?
O72 C75 C76 C71 177.99(14) . . . . ?
C74 C75 C76 C71 -2.0(2) . . . . ?
C69 C68 C81 C86 112.31(16) . . . . ?
C67 C68 C81 C86 -64.7(2) . . . . ?
C69 C68 C81 C82 -66.12(19) . . . . ?
C67 C68 C81 C82 116.86(16) . . . . ?
C86 C81 C82 C83 -0.7(2) . . . . ?
C68 C81 C82 C83 177.73(13) . . . . ?
C87 O81 C83 C82 -14.9(2) . . . . ?
C87 O81 C83 C84 165.95(13) . . . . ?
C81 C82 C83 O81 -178.55(13) . . . . ?
C81 C82 C83 C84 0.6(2) . . . . ?
O81 C83 C84 C85 179.25(13) . . . . ?
C82 C83 C84 C85 0.1(2) . . . . ?
C88 O82 C85 C84 -8.0(2) . . . . ?
C88 O82 C85 C86 171.49(13) . . . . ?
C83 C84 C85 O82 178.89(13) . . . . ?
C83 C84 C85 C86 -0.6(2) . . . . ?
C82 C81 C86 C85 0.2(2) . . . . ?
C68 C81 C86 C85 -178.21(13) . . . . ?
O82 C85 C86 C81 -179.05(13) . . . . ?
C84 C85 C86 C81 0.4(2) . . . . ?
C70 N51 C93 C94 -79.04(18) . . . . ?
C51 N51 C93 C94 93.41(16) . . . . ?
C70 N51 C93 C92 47.92(19) . . . . ?
C51 N51 C93 C92 -139.62(14) . . . . ?
C91 C92 C93 N51 48.54(18) . . . . ?
C91 C92 C93 C94 174.56(14) . . . . ?
N51 C93 C94 C95 -57.56(18) . . . . ?
C92 C93 C94 C95 175.08(15) . . . . ?
